data_4334866
loop_
_publ_author_name
'Zhu-Yan Zhang'
'Zhao-Peng Deng'
'Li-Hua Huo'
'Hui Zhao'
'Shan Gao'

_publ_section_title
;
 Well-Designed Strategy To Construct Helical Silver(I) Coordination
 Polymers from Flexible Unsymmetrical Bis(pyridyl) Ligands: Syntheses,
 Structures, and Properties
;
_journal_name_full 'Inorganic Chemistry'
_journal_page_first 5914
_journal_page_last 5923
_journal_paper_doi 10.1021/ic400055t
_journal_volume 52
_journal_year 2013
_chemical_formula_moiety 'C11 H11 Ag N4 O3'
_chemical_formula_sum 'C11 H11 Ag N4 O3'
_chemical_formula_weight 355.11
_chemical_name_systematic
; 
 ? 
;
_space_group_IT_number 19
_symmetry_cell_setting orthorhombic
_symmetry_space_group_name_Hall 'P 2ac 2ab'
_symmetry_space_group_name_H-M 'P 21 21 21'
_atom_sites_solution_hydrogens geom
_atom_sites_solution_primary direct
_atom_sites_solution_secondary difmap
_audit_creation_method SHELXL-97
_cell_angle_alpha 90.00
_cell_angle_beta 90.00
_cell_angle_gamma 90.00
_cell_formula_units_Z 4
_cell_length_a 7.1294(3)
_cell_length_b 11.9506(4)
_cell_length_c 15.2184(5)
_cell_measurement_reflns_used 1112
_cell_measurement_temperature 295(2)
_cell_measurement_theta_max 27.49
_cell_measurement_theta_min 3.19
_cell_volume 1296.62(8)
_computing_cell_refinement RAPID-AUTO
_computing_data_collection 'RAPID-AUTO (Rigaku Corporation, 1998)'
_computing_data_reduction 'CrystalStructure (Rigaku/MSC and Rigaku Corporation, 2002)'
_computing_molecular_graphics SHELXL-97
_computing_structure_refinement 'ORTEP-II (Johnson, 1976)'
_computing_structure_solution 'SHELXS-97 (Sheldrick, 1997)'
_diffrn_ambient_temperature 295(2)
_diffrn_detector_area_resol_mean 10.000
_diffrn_measured_fraction_theta_full 0.990
_diffrn_measured_fraction_theta_max 0.990
_diffrn_measurement_device_type 'Rigaku RAXIS-RAPID'
_diffrn_measurement_method \w
_diffrn_radiation_monochromator graphite
_diffrn_radiation_source 'fine-focus sealed tube'
_diffrn_radiation_type MoK\a
_diffrn_radiation_wavelength 0.71073
_diffrn_reflns_av_R_equivalents 0.0245
_diffrn_reflns_av_sigmaI/netI 0.0526
_diffrn_reflns_limit_h_max 7
_diffrn_reflns_limit_h_min -9
_diffrn_reflns_limit_k_max 15
_diffrn_reflns_limit_k_min -12
_diffrn_reflns_limit_l_max 8
_diffrn_reflns_limit_l_min -19
_diffrn_reflns_number 3201
_diffrn_reflns_theta_full 27.55
_diffrn_reflns_theta_max 27.55
_diffrn_reflns_theta_min 3.17
_diffrn_standards_decay_% 0
_diffrn_standards_interval_count 0
_diffrn_standards_interval_time 0
_diffrn_standards_number 0
_exptl_absorpt_coefficient_mu 1.564
_exptl_absorpt_correction_T_max 0.7993
_exptl_absorpt_correction_T_min 0.7149
_exptl_absorpt_correction_type multi-scan
_exptl_absorpt_process_details 'ABSCOR (Higashi, 1995)'
_exptl_crystal_colour colorless
_exptl_crystal_density_diffrn 1.819
_exptl_crystal_description prism
_exptl_crystal_F_000 704
_exptl_crystal_size_max 0.23
_exptl_crystal_size_mid 0.19
_exptl_crystal_size_min 0.15
_refine_diff_density_max 0.443
_refine_diff_density_min -0.328
_refine_diff_density_rms 0.081
_refine_ls_abs_structure_details 'Flack H D (1983), Acta Cryst. A39, 876-881'
_refine_ls_abs_structure_Flack 0.45(6)
_refine_ls_extinction_method none
_refine_ls_goodness_of_fit_ref 1.033
_refine_ls_hydrogen_treatment constr
_refine_ls_matrix_type full
_refine_ls_number_parameters 173
_refine_ls_number_reflns 2965
_refine_ls_number_restraints 0
_refine_ls_restrained_S_all 1.033
_refine_ls_R_factor_all 0.0589
_refine_ls_R_factor_gt 0.0449
_refine_ls_shift/su_max 0.000
_refine_ls_shift/su_mean 0.000
_refine_ls_structure_factor_coef Fsqd
_refine_ls_weighting_details 'calc w=1/[\s^2^(Fo^2^)+(0.0239P)^2^+0.4604P] where P=(Fo^2^+2Fc^2^)/3'
_refine_ls_weighting_scheme calc
_refine_ls_wR_factor_gt 0.0745
_refine_ls_wR_factor_ref 0.0818
_reflns_number_gt 2019
_reflns_number_total 2965
_reflns_threshold_expression >2sigma(I)
_cod_data_source_file ic400055t_si_002_4.cif
_cod_data_source_block complex4
_cod_database_code 4334866

loop_
_symmetry_equiv_pos_as_xyz
'x, y, z'
'-x+1/2, -y, z+1/2'
'x+1/2, -y+1/2, -z'
'-x, y+1/2, -z+1/2'

loop_
_atom_site_label
_atom_site_type_symbol
_atom_site_fract_x
_atom_site_fract_y
_atom_site_fract_z
_atom_site_U_iso_or_equiv
_atom_site_adp_type
_atom_site_occupancy
_atom_site_symmetry_multiplicity
_atom_site_calc_flag
_atom_site_refinement_flags
Ag1 Ag 0.48124(7) 0.65201(4) 0.05286(3) 0.05228(16) Uani 1 1 d .
O1 O 0.5790(9) 0.7785(4) -0.0698(4) 0.0553(12) Uani 1 1 d .
O2 O 0.6067(9) 0.9301(4) -0.1371(4) 0.090(2) Uani 1 1 d .
O3 O 0.3665(8) 0.9009(6) -0.0630(6) 0.134(3) Uani 1 1 d .
N1 N 0.4999(9) 0.7721(4) 0.1620(3) 0.0500(12) Uani 1 1 d .
N2 N 0.1893(9) 0.8768(4) 0.3319(4) 0.0636(16) Uani 1 1 d .
H2N H 0.1932 0.9248 0.3740 0.076 Uiso 1 1 calc R
N3 N 0.0255(8) 0.5023(4) 0.4746(3) 0.0486(12) Uani 1 1 d .
N4 N 0.5116(9) 0.8690(4) -0.0906(3) 0.0526(12) Uani 1 1 d .
C1 C 0.3638(9) 0.7787(5) 0.2194(4) 0.0454(15) Uani 1 1 d .
H1A H 0.2791 0.7197 0.2230 0.055 Uiso 1 1 calc R
C2 C 0.3393(10) 0.8704(5) 0.2758(4) 0.0460(16) Uani 1 1 d .
C3 C 0.4723(11) 0.9532(5) 0.2723(4) 0.0570(18) Uani 1 1 d .
H3A H 0.4636 1.0146 0.3096 0.068 Uiso 1 1 calc R
C4 C 0.6174(11) 0.9456(6) 0.2141(5) 0.066(2) Uani 1 1 d .
H4A H 0.7080 1.0015 0.2114 0.079 Uiso 1 1 calc R
C5 C 0.6280(9) 0.8528(6) 0.1585(5) 0.0631(18) Uani 1 1 d .
H5A H 0.7262 0.8474 0.1185 0.076 Uiso 1 1 calc R
C6 C 0.0273(10) 0.8078(5) 0.3237(4) 0.0597(17) Uani 1 1 d .
H6A H 0.0109 0.7895 0.2621 0.072 Uiso 1 1 calc R
H6B H -0.0812 0.8510 0.3419 0.072 Uiso 1 1 calc R
C7 C 0.1540(11) 0.5809(6) 0.4851(5) 0.067(2) Uani 1 1 d .
H7A H 0.2469 0.5688 0.5270 0.081 Uiso 1 1 calc R
C8 C 0.1594(10) 0.6801(5) 0.4380(5) 0.0637(19) Uani 1 1 d .
H8A H 0.2522 0.7328 0.4494 0.076 Uiso 1 1 calc R
C9 C 0.0294(9) 0.6997(5) 0.3757(4) 0.0506(12) Uani 1 1 d .
C10 C -0.1025(10) 0.6200(6) 0.3625(5) 0.064(2) Uani 1 1 d .
H10A H -0.1937 0.6306 0.3196 0.077 Uiso 1 1 calc R
C11 C -0.1033(10) 0.5216(6) 0.4129(5) 0.064(2) Uani 1 1 d .
H11A H -0.1962 0.4684 0.4030 0.076 Uiso 1 1 calc R

loop_
_atom_site_aniso_label
_atom_site_aniso_U_11
_atom_site_aniso_U_22
_atom_site_aniso_U_33
_atom_site_aniso_U_23
_atom_site_aniso_U_13
_atom_site_aniso_U_12
Ag1 0.0683(3) 0.0445(2) 0.0441(2) -0.0049(2) 0.0020(3) -0.0025(3)
O1 0.057(3) 0.051(2) 0.056(3) -0.006(2) 0.000(3) -0.001(3)
O2 0.106(5) 0.065(4) 0.099(5) 0.027(3) 0.037(4) 0.010(3)
O3 0.064(4) 0.150(6) 0.187(8) 0.051(6) 0.041(5) 0.024(4)
N1 0.051(3) 0.049(2) 0.050(3) -0.011(2) 0.000(3) -0.008(3)
N2 0.099(5) 0.035(3) 0.057(4) -0.006(3) 0.028(3) -0.007(3)
N3 0.045(3) 0.048(3) 0.047(3) 0.000(2) -0.008(3) 0.000(3)
N4 0.055(3) 0.050(3) 0.053(3) 0.004(2) -0.003(3) 0.000(3)
C1 0.053(4) 0.038(3) 0.045(4) -0.002(3) -0.005(3) -0.005(3)
C2 0.061(4) 0.037(3) 0.040(3) 0.005(3) 0.002(3) 0.009(3)
C3 0.081(5) 0.042(3) 0.048(3) -0.010(3) -0.012(4) -0.012(4)
C4 0.074(5) 0.052(4) 0.072(5) 0.001(4) -0.010(4) -0.031(4)
C5 0.060(4) 0.069(4) 0.060(4) -0.008(5) 0.007(3) -0.017(5)
C6 0.067(4) 0.054(3) 0.059(4) 0.014(3) 0.021(4) 0.023(4)
C7 0.080(5) 0.062(5) 0.060(5) 0.004(4) -0.018(4) -0.015(4)
C8 0.081(5) 0.045(4) 0.065(5) 0.002(4) -0.017(4) -0.017(3)
C9 0.051(3) 0.047(3) 0.048(3) 0.002(2) -0.006(3) 0.000(3)
C10 0.060(5) 0.068(5) 0.064(5) 0.013(4) -0.015(4) 0.000(4)
C11 0.068(5) 0.057(4) 0.065(5) 0.012(4) -0.010(4) -0.009(4)

loop_
_atom_type_symbol
_atom_type_description
_atom_type_scat_dispersion_real
_atom_type_scat_dispersion_imag
_atom_type_scat_source
C C 0.0033 0.0016 'International Tables Vol C Tables 4.2.6.8 and 6.1.1.4'
H H 0.0000 0.0000 'International Tables Vol C Tables 4.2.6.8 and 6.1.1.4'
N N 0.0061 0.0033 'International Tables Vol C Tables 4.2.6.8 and 6.1.1.4'
O O 0.0106 0.0060 'International Tables Vol C Tables 4.2.6.8 and 6.1.1.4'
Ag Ag -0.8971 1.1015 'International Tables Vol C Tables 4.2.6.8 and 6.1.1.4'

loop_
_geom_angle_atom_site_label_1
_geom_angle_atom_site_label_2
_geom_angle_atom_site_label_3
_geom_angle
_geom_angle_site_symmetry_1
_geom_angle_site_symmetry_3
N3 Ag1 N1 163.56(17) 2_564 .
N3 Ag1 O1 96.24(18) 2_564 .
N1 Ag1 O1 98.77(19) . .
N4 O1 Ag1 128.1(5) . .
C1 N1 C5 119.5(5) . .
C1 N1 Ag1 119.9(4) . .
C5 N1 Ag1 119.0(4) . .
C2 N2 C6 123.0(5) . .
C2 N2 H2N 118.5 . .
C6 N2 H2N 118.5 . .
C7 N3 C11 116.1(6) . .
C7 N3 Ag1 123.1(5) . 2_565
C11 N3 Ag1 120.8(4) . 2_565
O3 N4 O2 119.9(6) . .
O3 N4 O1 122.5(7) . .
O2 N4 O1 117.4(7) . .
N1 C1 C2 123.2(6) . .
N1 C1 H1A 118.4 . .
C2 C1 H1A 118.4 . .
N2 C2 C3 121.5(6) . .
N2 C2 C1 121.5(6) . .
C3 C2 C1 117.0(6) . .
C4 C3 C2 120.1(6) . .
C4 C3 H3A 120.0 . .
C2 C3 H3A 120.0 . .
C3 C4 C5 119.1(7) . .
C3 C4 H4A 120.4 . .
C5 C4 H4A 120.4 . .
N1 C5 C4 121.0(6) . .
N1 C5 H5A 119.5 . .
C4 C5 H5A 119.5 . .
N2 C6 C9 116.1(6) . .
N2 C6 H6A 108.3 . .
C9 C6 H6A 108.3 . .
N2 C6 H6B 108.3 . .
C9 C6 H6B 108.3 . .
H6A C6 H6B 107.4 . .
N3 C7 C8 124.3(7) . .
N3 C7 H7A 117.8 . .
C8 C7 H7A 117.8 . .
C9 C8 C7 119.6(6) . .
C9 C8 H8A 120.2 . .
C7 C8 H8A 120.2 . .
C8 C9 C10 117.4(6) . .
C8 C9 C6 121.5(6) . .
C10 C9 C6 121.1(6) . .
C9 C10 C11 120.8(7) . .
C9 C10 H10A 119.6 . .
C11 C10 H10A 119.6 . .
N3 C11 C10 121.8(7) . .
N3 C11 H11A 119.1 . .
C10 C11 H11A 119.1 . .

loop_
_geom_bond_atom_site_label_1
_geom_bond_atom_site_label_2
_geom_bond_distance
_geom_bond_site_symmetry_2
Ag1 N3 2.196(4) 2_564
Ag1 N1 2.199(4) .
Ag1 O1 2.501(5) .
O1 N4 1.224(6) .
O2 N4 1.222(7) .
O3 N4 1.180(8) .
N1 C1 1.308(8) .
N1 C5 1.329(8) .
N2 C2 1.371(8) .
N2 C6 1.425(8) .
N2 H2N 0.8600 .
N3 C7 1.322(8) .
N3 C11 1.333(8) .
N3 Ag1 2.196(4) 2_565
C1 C2 1.403(8) .
C1 H1A 0.9300 .
C2 C3 1.371(9) .
C3 C4 1.365(10) .
C3 H3A 0.9300 .
C4 C5 1.396(9) .
C4 H4A 0.9300 .
C5 H5A 0.9300 .
C6 C9 1.514(8) .
C6 H6A 0.9700 .
C6 H6B 0.9700 .
C7 C8 1.386(8) .
C7 H7A 0.9300 .
C8 C9 1.347(9) .
C8 H8A 0.9300 .
C9 C10 1.353(9) .
C10 C11 1.404(9) .
C10 H10A 0.9300 .
C11 H11A 0.9300 .

loop_
_geom_hbond_atom_site_label_D
_geom_hbond_atom_site_label_H
_geom_hbond_atom_site_label_A
_geom_hbond_distance_DH
_geom_hbond_distance_HA
_geom_hbond_distance_DA
_geom_hbond_angle_DHA
_geom_hbond_site_symmetry_A
N2 H2N O3 0.86 2.33 3.126(9) 153.6 2_575

loop_
_geom_torsion_atom_site_label_1
_geom_torsion_atom_site_label_2
_geom_torsion_atom_site_label_3
_geom_torsion_atom_site_label_4
_geom_torsion
_geom_torsion_site_symmetry_1
N3 Ag1 O1 N4 132.2(6) 2_564
N1 Ag1 O1 N4 -54.5(7) .
N3 Ag1 N1 C1 -70.6(10) 2_564
O1 Ag1 N1 C1 133.8(5) .
N3 Ag1 N1 C5 123.7(8) 2_564
O1 Ag1 N1 C5 -31.9(5) .
Ag1 O1 N4 O3 -13.1(10) .
Ag1 O1 N4 O2 161.9(5) .
C5 N1 C1 C2 3.2(10) .
Ag1 N1 C1 C2 -162.4(5) .
C6 N2 C2 C3 164.9(6) .
C6 N2 C2 C1 -15.2(9) .
N1 C1 C2 N2 176.6(6) .
N1 C1 C2 C3 -3.5(9) .
N2 C2 C3 C4 -178.3(6) .
C1 C2 C3 C4 1.8(10) .
C2 C3 C4 C5 0.0(11) .
C1 N1 C5 C4 -1.2(10) .
Ag1 N1 C5 C4 164.5(6) .
C3 C4 C5 N1 -0.4(11) .
C2 N2 C6 C9 92.2(7) .
C11 N3 C7 C8 1.2(11) .
Ag1 N3 C7 C8 -178.6(6) 2_565
N3 C7 C8 C9 -1.3(12) .
C7 C8 C9 C10 0.3(10) .
C7 C8 C9 C6 178.8(6) .
N2 C6 C9 C8 12.0(9) .
N2 C6 C9 C10 -169.7(6) .
C8 C9 C10 C11 0.5(10) .
C6 C9 C10 C11 -177.9(6) .
C7 N3 C11 C10 -0.3(10) .
Ag1 N3 C11 C10 179.5(5) 2_565
C9 C10 C11 N3 -0.6(11) .
